data_4512334
loop_
_publ_author_name
'Yang, Jie'
'Wang, Xiaoqing'
'Wang, Rongming'
'Zhang, Liangliang'
'Liu, Fuling'
'Dai, Fangna'
'Sun, Daofeng'

_publ_section_title
;
 Syntheses, Crystal Structures, and Properties of Two 2-Fold
 Interpenetrating Metal--Organic Frameworks Based on a Trigonal Rigid
 Ligand
;
_journal_issue 12
_journal_name_full 'Crystal Growth &amp; Design'
_journal_page_first 6521
_journal_paper_doi 10.1021/cg501425x
_journal_volume 14
_journal_year 2014
_chemical_formula_moiety '2(C83.5 H72 Mn3 N3.5 O17)'
_chemical_formula_sum 'C167 H144 Mn6 N7 O34'
_chemical_formula_weight 3122.53
_chemical_name_systematic
;
 ? 
;
_space_group_crystal_system triclinic
_space_group_IT_number 2
_space_group_name_Hall '-P 1'
_space_group_name_H-M_alt 'P -1'
_symmetry_space_group_name_Hall '-P 1'
_symmetry_space_group_name_H-M 'P -1'
_atom_sites_solution_hydrogens geom
_atom_sites_solution_primary direct
_atom_sites_solution_secondary difmap
_audit_creation_date 2014-08-28
_audit_creation_method
;
Olex2 1.2
(compiled 2014.07.22 svn.r2960 for OlexSys, GUI svn.r4862)
;
_cell_angle_alpha 62.572(3)
_cell_angle_beta 82.489(3)
_cell_angle_gamma 73.850(3)
_cell_formula_units_Z 1
_cell_length_a 13.8783(5)
_cell_length_b 20.3674(8)
_cell_length_c 21.0344(5)
_cell_measurement_reflns_used 8130
_cell_measurement_temperature 150.00(10)
_cell_measurement_theta_max 69.8320
_cell_measurement_theta_min 3.6660
_cell_volume 5069.1(3)
_computing_cell_refinement
;
CrysAlisPro, Agilent Technologies,
Version 1.171.36.32 (release 02-08-2013 CrysAlis171 .NET)
(compiled Aug  2 2013,16:46:58)
;
_computing_data_collection
;
CrysAlisPro, Agilent Technologies,
Version 1.171.36.32 (release 02-08-2013 CrysAlis171 .NET)
(compiled Aug  2 2013,16:46:58)
;
_computing_data_reduction
;
CrysAlisPro, Agilent Technologies,
Version 1.171.36.32 (release 02-08-2013 CrysAlis171 .NET)
(compiled Aug  2 2013,16:46:58)
;
_computing_molecular_graphics 'Olex2 (Dolomanov et al., 2009)'
_computing_publication_material 'Olex2 (Dolomanov et al., 2009)'
_computing_structure_refinement 'XL (Sheldrick, 2008)'
_computing_structure_solution 'SHELXS-97 (Sheldrick, 1990)'
_diffrn_ambient_temperature 150.00(10)
_diffrn_detector_area_resol_mean 16.0450
_diffrn_measured_fraction_theta_full 0.978
_diffrn_measured_fraction_theta_max 0.978
_diffrn_measurement_details
;
  1 omega   41.00   67.00   1.0000    4.1800
omega____ theta____ kappa____ phi______ frames
    -        0.0000   57.0000 -150.0000 26

  2 omega  -21.00   67.00   1.0000    4.1800
omega____ theta____ kappa____ phi______ frames
    -        0.0000   57.0000  150.0000 88

  3 omega  -67.00   22.00   1.0000    4.1800
omega____ theta____ kappa____ phi______ frames
    -        0.0000  -57.0000    0.0000 89

  4 omega   46.00  107.00   1.0000   16.7400
omega____ theta____ kappa____ phi______ frames
    -       54.0000   19.0000  -90.0000 61

  5 omega   50.00   75.00   1.0000   16.7400
omega____ theta____ kappa____ phi______ frames
    -       54.0000 -125.0000  120.0000 25

  6 omega   -6.00   47.00   1.0000   16.7400
omega____ theta____ kappa____ phi______ frames
    -       54.0000  -77.0000  150.0000 53

  7 omega   32.00  116.00   1.0000   16.7400
omega____ theta____ kappa____ phi______ frames
    -       54.0000   57.0000   90.0000 84

  8 omega    5.00   61.00   1.0000   16.7400
omega____ theta____ kappa____ phi______ frames
    -       54.0000  -57.0000  -30.0000 56

  9 omega   28.00  118.00   1.0000   16.7400
omega____ theta____ kappa____ phi______ frames
    -       54.0000   77.0000  -60.0000 90

 10 omega   69.00  121.00   1.0000   16.7400
omega____ theta____ kappa____ phi______ frames
    -       54.0000   57.0000 -180.0000 52

 11 omega   32.00  110.00   1.0000   16.7400
omega____ theta____ kappa____ phi______ frames
    -       54.0000 -125.0000  -90.0000 78

 12 omega   38.00  104.00   1.0000   16.7400
omega____ theta____ kappa____ phi______ frames
    -      108.0000  -50.0000 -120.0000 66

 13 omega  101.00  147.00   1.0000   16.7400
omega____ theta____ kappa____ phi______ frames
    -      108.0000  111.0000  -60.0000 46

 14 omega   40.00   93.00   1.0000   16.7400
omega____ theta____ kappa____ phi______ frames
    -      108.0000  -38.0000  -30.0000 53

 15 omega   40.00   79.00   1.0000   16.7400
omega____ theta____ kappa____ phi______ frames
    -      108.0000  -25.0000   60.0000 39

 16 omega  100.00  178.00   1.0000   16.7400
omega____ theta____ kappa____ phi______ frames
    -      108.0000  111.0000 -120.0000 78

 17 omega   65.00  129.00   1.0000   16.7400
omega____ theta____ kappa____ phi______ frames
    -      108.0000  178.0000 -180.0000 64

 18 omega   35.00   71.00   1.0000   16.7400
omega____ theta____ kappa____ phi______ frames
    -      108.0000    0.0000 -120.0000 36

 19 omega   41.00   93.00   1.0000   16.7400
omega____ theta____ kappa____ phi______ frames
    -      108.0000  -25.0000  150.0000 52

 20 omega   84.00  111.00   1.0000   16.7400
omega____ theta____ kappa____ phi______ frames
    -      108.0000   77.0000 -180.0000 27

 21 omega   90.00  173.00   1.0000   16.7400
omega____ theta____ kappa____ phi______ frames
    -      108.0000    0.0000 -120.0000 83

 22 omega   45.00  120.00   1.0000   16.7400
omega____ theta____ kappa____ phi______ frames
    -      108.0000  -63.0000  150.0000 75

 23 omega   55.00  112.00   1.0000   16.7400
omega____ theta____ kappa____ phi______ frames
    -      108.0000 -111.0000   60.0000 57

 24 omega   34.00   91.00   1.0000   16.7400
omega____ theta____ kappa____ phi______ frames
    -      108.0000  -25.0000  -90.0000 57

 25 omega   50.00   92.00   1.0000   16.7400
omega____ theta____ kappa____ phi______ frames
    -      108.0000  -25.0000    0.0000 42

 26 omega   38.00  110.00   1.0000   16.7400
omega____ theta____ kappa____ phi______ frames
    -      108.0000 -111.0000 -180.0000 72

 27 omega   88.00  115.00   1.0000   16.7400
omega____ theta____ kappa____ phi______ frames
    -      108.0000 -111.0000  -90.0000 27

 28 omega   79.00  106.00   1.0000   16.7400
omega____ theta____ kappa____ phi______ frames
    -      108.0000 -111.0000   90.0000 27

 29 omega   34.00   93.00   1.0000   16.7400
omega____ theta____ kappa____ phi______ frames
    -      108.0000  -25.0000 -150.0000 59

 30 omega   67.00  147.00   1.0000   16.7400
omega____ theta____ kappa____ phi______ frames
    -      108.0000  -91.0000 -120.0000 80

 31 omega  -32.00   71.00   1.0000    4.1800
omega____ theta____ kappa____ phi______ frames
    -        0.0000   77.0000    0.0000 103
;
_diffrn_measurement_device_type 'SuperNova, Dual, Cu at zero, Eos'
_diffrn_measurement_method '\w scans'
_diffrn_orient_matrix_UB_11 0.0972386000
_diffrn_orient_matrix_UB_12 -0.0035534000
_diffrn_orient_matrix_UB_13 -0.0442884000
_diffrn_orient_matrix_UB_21 -0.0041872000
_diffrn_orient_matrix_UB_22 0.0828621000
_diffrn_orient_matrix_UB_23 -0.0170631000
_diffrn_orient_matrix_UB_31 0.0623122000
_diffrn_orient_matrix_UB_32 -0.0292896000
_diffrn_orient_matrix_UB_33 0.0674999000
_diffrn_radiation_monochromator mirror
_diffrn_radiation_type MoK\a
_diffrn_radiation_wavelength 0.71000
_diffrn_reflns_av_R_equivalents 0.0515
_diffrn_reflns_av_unetI/netI 0.0758
_diffrn_reflns_limit_h_max 16
_diffrn_reflns_limit_h_min -14
_diffrn_reflns_limit_k_max 24
_diffrn_reflns_limit_k_min -23
_diffrn_reflns_limit_l_max 25
_diffrn_reflns_limit_l_min -23
_diffrn_reflns_number 37565
_diffrn_reflns_theta_full 25.70
_diffrn_reflns_theta_max 25.70
_diffrn_reflns_theta_min 1.53
_diffrn_source 'SuperNova (Cu) X-ray Source'
_exptl_absorpt_coefficient_mu 0.422
_exptl_absorpt_correction_T_max 1.00000
_exptl_absorpt_correction_T_min 0.66715
_exptl_absorpt_correction_type multi-scan
_exptl_absorpt_process_details
;
CrysAlisPro, Agilent Technologies,
Version 1.171.36.32 (release 02-08-2013 CrysAlis171 .NET)
(compiled Aug  2 2013,16:46:58)
Empirical absorption correction using spherical harmonics,
 implemented in SCALE3 ABSPACK scaling algorithm.
;
_exptl_crystal_colour yellow
_exptl_crystal_density_diffrn 1.023
_exptl_crystal_density_method 'not measured'
_exptl_crystal_description virgate
_exptl_crystal_F_000 1617
_exptl_crystal_size_max 0.12
_exptl_crystal_size_mid 0.11
_exptl_crystal_size_min 0.1
_platon_squeeze_details
;
;
_refine_diff_density_max 1.573
_refine_diff_density_min -0.907
_refine_diff_density_rms 0.112
_refine_ls_extinction_method none
_refine_ls_goodness_of_fit_ref 1.007
_refine_ls_hydrogen_treatment constr
_refine_ls_matrix_type full
_refine_ls_number_parameters 987
_refine_ls_number_reflns 18916
_refine_ls_number_restraints 4
_refine_ls_restrained_S_all 1.023
_refine_ls_R_factor_all 0.1510
_refine_ls_R_factor_gt 0.1156
_refine_ls_shift/su_max 0.001
_refine_ls_shift/su_mean 0.000
_refine_ls_structure_factor_coef Fsqd
_refine_ls_weighting_details 'calc w=1/[\s^2^(Fo^2^)+(0.2900P)^2^+0.0000P] where P=(Fo^2^+2Fc^2^)/3'
_refine_ls_weighting_scheme calc
_refine_ls_wR_factor_gt 0.3552
_refine_ls_wR_factor_ref 0.3883
_reflns_number_gt 11491
_reflns_number_total 18916
_reflns_threshold_expression >2sigma(I)
_cod_data_source_file cg501425x_si_002.cif
_cod_data_source_block yj-1441
_cod_depositor_comments 'Adding full bibliography for 4512334--4512335.cif.'
_cod_database_code 4512334
_chemical_oxdiff_formula 'C H O Mn'
_reflns_odcompleteness_completeness 99.78
_reflns_odcompleteness_iscentric 1
_reflns_odcompleteness_theta 66.97
_olex2_refinement_description
;
1. Others
 Fixed Sof: N1(0.5) C82(0.5)
 Fixed Uiso: H1WA(0.114) H1WB(0.114) H2(0.125) H3(0.152) H5(0.146) H6(0.135)
 H15A(0.086) H15B(0.086) H15C(0.086) H17A(0.084) H17B(0.084) H17C(0.084)
 H18A(0.088) H18B(0.088) H18C(0.088) H22(0.077) H23(0.074) H25(0.082)
 H26(0.081) H31(0.077) H32(0.077) H34(0.073) H35(0.071) H39(0.089) H40(0.095)
 H42(0.075) H43(0.08) H52A(0.08) H52B(0.08) H52C(0.08) H53A(0.086) H53B(0.086)
 H53C(0.086) H55A(0.087) H55B(0.087) H55C(0.087) H59(0.078) H60(0.071)
 H62(0.07) H63(0.07) H67(0.091) H68(0.088) H70(0.068) H71(0.071) H73A(0.218)
 H73B(0.218) H73C(0.218) H74A(0.227) H74B(0.227) H74C(0.227) H75(0.123)
 H76A(0.224) H76B(0.224) H76C(0.224) H77A(0.352) H77B(0.352) H77C(0.352)
 H78(0.115) H81A(0.585) H81B(0.585) H81C(0.585) H82A(0.168) H82B(0.168)
 H82C(0.168) H83(0.124) H84A(0.31) H84B(0.31) H84C(0.31) H85A(0.343)
 H85B(0.343) H85C(0.343) H86(0.178)
 Fixed X: H1WA(0.4243) H1WB(0.5011) H2(0.7893) H3(0.7853) H5(0.5545)
 H6(0.5589) H15A(0.6309) H15B(0.5464) H15C(0.5235) H17A(0.6638) H17B(0.7697)
 H17C(0.7408) H18A(0.545) H18B(0.6511) H18C(0.6409) H22(0.901) H23(0.9608)
 H25(0.6913) H26(0.6292) H31(0.5722) H32(0.4841) H34(0.2371) H35(0.3254)
 H39(0.0972) H40(0.0987) H42(0.3181) H43(0.3162) H52A(0.0778) H52B(0.0971)
 H52C(0.1878) H53A(0.1793) H53B(0.2841) H53C(0.204) H55A(0.068) H55B(0.0083)
 H55C(0.1206) H59(0.0425) H60(0.0329) H62(0.1872) H63(0.2014) H67(-0.0851) H68(-
 0.1243) H70(0.0575) H71(0.0947) H73A(0.9341) H73B(0.9814) H73C(0.8775)
 H74A(0.7912) H74B(0.76) H74C(0.859) H75(0.8534) H76A(0.8147) H76B(0.907)
 H76C(0.8872) H77A(0.7452) H77B(0.7004) H77C(0.6609) H78(0.7684) H81A(0.4096)
 H81B(0.4954) H81C(0.4491) H82A(0.254) H82B(0.2499) H82C(0.3304) H83(0.3903)
 H84A(0.3254) H84B(0.3918) H84C(0.3168) H85A(0.5539) H85B(0.4638) H85C(0.482)
 H86(0.4884)
 Fixed Y: H1WA(0.2757) H1WB(0.302) H2(0.12) H3(0.0277) H5(0.1933) H6(0.27)
 H15A(0.1428) H15B(0.1464) H15C(0.1384) H17A(-0.1578) H17B(-0.1794) H17C(-
 0.1084) H18A(-0.0994) H18B(-0.0902) H18C(-0.1648) H22(-0.3457) H23(-0.4721)
 H25(-0.5099) H26(-0.3825) H31(0.1491) H32(0.2064) H34(0.1514) H35(0.0973)
 H39(0.5415) H40(0.6649) H42(0.6499) H43(0.5245) H52A(0.8661) H52B(0.9349)
 H52C(0.8689) H53A(0.8535) H53B(0.8704) H53C(0.9264) H55A(1.1652) H55B(1.1612)
 H55C(1.1657) H59(1.0655) H60(1.123) H62(1.2678) H63(1.208) H67(1.0777)
 H68(1.1417) H70(1.2751) H71(1.2143) H73A(-1.0113) H73B(-1.074) H73C(-1.0733)
 H74A(-0.996) H74B(-1.0428) H74C(-1.0766) H75(-0.9076) H76A(-0.7329) H76B(-
 0.6994) H76C(-0.7665) H77A(-0.5594) H77B(-0.6184) H77C(-0.5921) H78(-0.6364)
 H81A(0.4767) H81B(0.4098) H81C(0.4028) H82A(0.338) H82B(0.4126) H82C(0.3372)
 H83(0.3996) H84A(0.0422) H84B(-0.0196) H84C(0.0519) H85A(0.0384) H85B(0.0196)
 H85C(0.1017) H86(0.1526)
 Fixed Z: H1WA(0.407) H1WB(0.3633) H2(-0.4046) H3(-0.2736) H5(-0.2588) H6(-
 0.3793) H15A(-0.0678) H15B(-0.0113) H15C(-0.0781) H17A(-0.0379) H17B(-0.005)
 H17C(-0.0794) H18A(0.2074) H18B(0.2143) H18C(0.214) H22(0.2103) H23(0.2844)
 H25(0.2853) H26(0.2111) H31(0.2065) H32(0.2776) H34(0.2592) H35(0.1869)
 H39(0.1746) H40(0.1002) H42(0.2165) H43(0.2917) H52A(0.1696) H52B(0.1763)
 H52C(0.1758) H53A(-0.0665) H53B(-0.0707) H53C(-0.1306) H55A(-0.0362) H55B(-
 0.0922) H55C(-0.107) H59(-0.2986) H60(-0.421) H62(-0.4318) H63(-0.3074)
 H67(0.2275) H68(0.2982) H70(0.1782) H71(0.1062) H73A(0.6209) H73B(0.5945)
 H73C(0.634) H74A(0.4647) H74B(0.5441) H74C(0.5125) H75(0.4474) H76A(0.7013)
 H76B(0.6635) H76C(0.654) H77A(0.5853) H77B(0.6528) H77C(0.5762) H78(0.5012)
 H81A(0.5501) H81B(0.5462) H81C(0.6205) H82A(0.6113) H82B(0.6173) H82C(0.6605)
 H83(0.4636) H84A(0.6691) H84B(0.6463) H84C(0.5915) H85A(0.6392) H85B(0.6922)
 H85C(0.6578) H86(0.513)
;
_olex2_submission_special_instructions 'No special instructions were received'

loop_
_space_group_symop_id
_space_group_symop_operation_xyz
1 'x, y, z'
2 '-x, -y, -z'

loop_
_atom_site_label
_atom_site_type_symbol
_atom_site_fract_x
_atom_site_fract_y
_atom_site_fract_z
_atom_site_U_iso_or_equiv
_atom_site_adp_type
_atom_site_occupancy
_atom_site_calc_flag
_atom_site_refinement_flags_posn
_atom_site_refinement_flags_adp
Mn1 Mn 0.31424(8) 0.29190(6) 0.42329(5) 0.0602(3) Uani 1 d . .
Mn2 Mn 0.08736(7) 0.31757(5) 0.33984(4) 0.0496(3) Uani 1 d . .
Mn3 Mn 0.87694(8) -0.75092(6) 0.44151(5) 0.0623(3) Uani 1 d . .
O11 O 0.3423(4) 0.2442(3) 0.3504(3) 0.0668(12) Uani 1 d . .
O12 O 0.2012(4) 0.2325(3) 0.3246(3) 0.0645(12) Uani 1 d . .
O10 O 0.1498(5) 0.4098(3) 0.2742(2) 0.0733(14) Uani 1 d . .
O14 O 0.1557(3) 0.2867(2) 0.4458(2) 0.0509(9) Uani 1 d . .
O13 O 0.0424(3) 0.2266(2) 0.45120(19) 0.0517(9) Uani 1 d . .
O5 O 0.9628(4) -0.6079(3) 0.3637(2) 0.0674(12) Uani 1 d . .
O16 O -0.0097(3) 1.3042(2) 0.2802(2) 0.0533(10) Uani 1 d . .
O15 O -0.0994(4) 1.2217(2) 0.3534(2) 0.0594(11) Uani 1 d . .
O6 O 0.8134(4) -0.6311(3) 0.3701(3) 0.0749(14) Uani 1 d . .
O8 O 0.7258(5) 0.2306(4) -0.5213(3) 0.0860(16) Uani 1 d . .
O7 O 0.5823(9) 0.3022(10) -0.5054(6) 0.247(9) Uani 1 d . .
O3 O 0.9069(5) -0.8795(3) 0.5103(3) 0.0940(19) Uani 1 d . .
O4 O 0.8699(4) -0.7232(4) 0.5304(3) 0.0829(16) Uani 1 d . .
O2 O 0.3116(5) 0.3355(4) 0.5006(3) 0.0863(17) Uani 1 d . .
O1 O 0.3563(5) 0.1806(4) 0.5123(3) 0.097(2) Uani 1 d . .
O1W O 0.4741(4) 0.2936(4) 0.4040(3) 0.0951(19) Uani 1 d . .
H1WA H 0.4243 0.2757 0.4070 0.114 Uiso 1 d R .
H1WB H 0.5011 0.3020 0.3633 0.114 Uiso 1 d R .
O9 O 0.2623(4) 0.4054(3) 0.3432(2) 0.0662(12) Uani 1 d . .
N1 N 0.4391(11) 0.0749(6) 0.6062(11) 0.108(6) Uani 0.50 d . U
N2 N 0.3556(8) 0.3859(7) 0.5629(6) 0.135(4) Uani 1 d . .
N3 N 0.8715(8) -0.9950(5) 0.5364(5) 0.111(3) Uani 1 d . .
N4 N 0.7952(7) -0.6663(5) 0.5972(4) 0.100(2) Uani 1 d . .
C1 C 0.6658(8) 0.1936(8) -0.3984(6) 0.109(3) Uani 1 d D .
C2 C 0.7395(8) 0.1306(7) -0.3742(5) 0.104(3) Uani 1 d D .
H2 H 0.7893 0.1200 -0.4046 0.125 Uiso 1 calc R .
C3 C 0.7395(9) 0.0751(9) -0.2929(4) 0.127(5) Uani 1 d D .
H3 H 0.7853 0.0277 -0.2736 0.152 Uiso 1 calc R .
C4 C 0.6705(6) 0.0983(6) -0.2517(4) 0.091(3) Uani 1 d . .
C5 C 0.6007(8) 0.1756(7) -0.2871(5) 0.122(4) Uani 1 d . .
H5 H 0.5545 0.1933 -0.2588 0.146 Uiso 1 calc R .
C6 C 0.6015(9) 0.2214(8) -0.3588(5) 0.113(3) Uani 1 d . .
H6 H 0.5589 0.2700 -0.3793 0.135 Uiso 1 calc R .
C7 C 0.6633(4) 0.0582(5) -0.1756(3) 0.069(2) Uani 1 d . .
C8 C 0.6565(4) 0.0272(4) -0.1123(3) 0.0517(13) Uani 1 d . .
C9 C 0.6449(4) -0.0077(3) -0.0361(3) 0.0464(12) Uani 1 d . .
C10 C 0.6745(4) -0.0878(3) 0.0043(3) 0.0470(12) Uani 1 d . .
C11 C 0.6647(4) -0.1201(3) 0.0785(3) 0.0454(12) Uani 1 d . .
C12 C 0.6254(4) -0.0745(3) 0.1140(3) 0.0458(12) Uani 1 d . .
C13 C 0.5930(4) 0.0038(3) 0.0745(3) 0.0473(12) Uani 1 d . .
C14 C 0.6041(4) 0.0389(3) -0.0019(3) 0.0472(12) Uani 1 d . .
C15 C 0.5735(5) 0.1243(4) -0.0435(3) 0.0575(14) Uani 1 d . .
H15A H 0.6309 0.1428 -0.0678 0.086 Uiso 1 calc GR .
H15B H 0.5464 0.1464 -0.0113 0.086 Uiso 1 calc GR .
H15C H 0.5235 0.1384 -0.0781 0.086 Uiso 1 calc GR .
C17 C 0.7160(5) -0.1379(4) -0.0329(3) 0.0557(14) Uani 1 d . .
H17A H 0.6638 -0.1578 -0.0379 0.084 Uiso 1 calc GR .
H17B H 0.7697 -0.1794 -0.0050 0.084 Uiso 1 calc GR .
H17C H 0.7408 -0.1084 -0.0794 0.084 Uiso 1 calc GR .
C18 C 0.6146(5) -0.1106(4) 0.1948(3) 0.0586(15) Uani 1 d . .
H18A H 0.5450 -0.0994 0.2074 0.088 Uiso 1 calc GR .
H18B H 0.6511 -0.0902 0.2143 0.088 Uiso 1 calc GR .
H18C H 0.6409 -0.1648 0.2140 0.088 Uiso 1 calc GR .
C19 C 0.6954(4) -0.2017(3) 0.1199(3) 0.0501(13) Uani 1 d . .
C20 C 0.7218(5) -0.2700(4) 0.1561(3) 0.0589(15) Uani 1 d . .
C21 C 0.7609(5) -0.3502(3) 0.2015(3) 0.0557(14) Uani 1 d . .
C22 C 0.8586(5) -0.3785(4) 0.2251(4) 0.0645(16) Uani 1 d . .
H22 H 0.9010 -0.3457 0.2103 0.077 Uiso 1 calc R .
C23 C 0.8941(5) -0.4540(4) 0.2699(4) 0.0616(16) Uani 1 d . .
H23 H 0.9608 -0.4721 0.2844 0.074 Uiso 1 calc R .
C24 C 0.8318(5) -0.5050(4) 0.2947(3) 0.0567(15) Uani 1 d . .
C25 C 0.7330(6) -0.4767(4) 0.2706(4) 0.0687(17) Uani 1 d . .
H25 H 0.6913 -0.5099 0.2853 0.082 Uiso 1 calc R .
C26 C 0.6959(6) -0.4008(4) 0.2257(4) 0.0678(17) Uani 1 d . .
H26 H 0.6292 -0.3825 0.2111 0.081 Uiso 1 calc R .
C27 C 0.8730(6) -0.5889(4) 0.3463(3) 0.0610(16) Uani 1 d . .
C28 C 0.5490(4) 0.0492(3) 0.1101(3) 0.0506(13) Uani 1 d . .
C29 C 0.5096(5) 0.0824(4) 0.1459(3) 0.0568(14) Uani 1 d . .
C30 C 0.4568(5) 0.1184(4) 0.1890(3) 0.0572(14) Uani 1 d . .
C31 C 0.5046(5) 0.1502(4) 0.2164(4) 0.0641(16) Uani 1 d . .
H31 H 0.5722 0.1491 0.2065 0.077 Uiso 1 calc R .
C32 C 0.4514(5) 0.1845(4) 0.2595(4) 0.0641(16) Uani 1 d . .
H32 H 0.4841 0.2064 0.2776 0.077 Uiso 1 calc R .
C33 C 0.3523(5) 0.1860(4) 0.2752(3) 0.0570(15) Uani 1 d . .
C34 C 0.3041(5) 0.1520(4) 0.2483(3) 0.0609(15) Uani 1 d . .
H34 H 0.2371 0.1514 0.2592 0.073 Uiso 1 calc R .
C35 C 0.3577(5) 0.1193(4) 0.2052(3) 0.0594(15) Uani 1 d . .
H35 H 0.3254 0.0973 0.1869 0.071 Uiso 1 calc R .
C36 C 0.2922(5) 0.2243(4) 0.3208(3) 0.0581(15) Uani 1 d . .
C37 C 0.2068(5) 0.4380(4) 0.2898(3) 0.0603(16) Uani 1 d . .
C38 C 0.2064(5) 0.5204(3) 0.2398(3) 0.0556(14) Uani 1 d . .
C39 C 0.1419(6) 0.5632(4) 0.1830(4) 0.074(2) Uani 1 d . .
H39 H 0.0972 0.5415 0.1746 0.089 Uiso 1 calc R .
C40 C 0.1426(7) 0.6368(4) 0.1388(4) 0.079(2) Uani 1 d . .
H40 H 0.0987 0.6649 0.1002 0.095 Uiso 1 calc R .
C41 C 0.2089(5) 0.6715(4) 0.1504(4) 0.0594(15) Uani 1 d . .
C42 C 0.2735(6) 0.6282(4) 0.2079(4) 0.0627(16) Uani 1 d . .
H42 H 0.3181 0.6499 0.2165 0.075 Uiso 1 calc R .
C43 C 0.2727(6) 0.5531(4) 0.2529(4) 0.0669(17) Uani 1 d . .
H43 H 0.3162 0.5245 0.2917 0.080 Uiso 1 calc R .
C44 C 0.2045(5) 0.7507(4) 0.1070(4) 0.0610(16) Uani 1 d . .
C45 C 0.1918(4) 0.8190(3) 0.0726(3) 0.0510(13) Uani 1 d . .
C46 C 0.1643(4) 0.9011(3) 0.0365(3) 0.0434(11) Uani 1 d . .
C47 C 0.1725(4) 0.9382(3) -0.0383(3) 0.0444(11) Uani 1 d . .
C48 C 0.1401(4) 1.0174(3) -0.0727(3) 0.0460(12) Uani 1 d . .
C49 C 0.1060(4) 1.0604(3) -0.0340(3) 0.0433(11) Uani 1 d . .
C50 C 0.1013(4) 1.0200(3) 0.0412(3) 0.0441(11) Uani 1 d . .
C51 C 0.1285(4) 0.9414(3) 0.0762(3) 0.0412(11) Uani 1 d . .
C52 C 0.1222(5) 0.8990(4) 0.1568(3) 0.0534(14) Uani 1 d . .
H52A H 0.0778 0.8661 0.1696 0.080 Uiso 1 calc GR .
H52B H 0.0971 0.9349 0.1763 0.080 Uiso 1 calc GR .
H52C H 0.1878 0.8689 0.1758 0.080 Uiso 1 calc GR .
C53 C 0.2137(5) 0.8930(4) -0.0804(3) 0.0575(15) Uani 1 d . .
H53A H 0.1793 0.8535 -0.0665 0.086 Uiso 1 calc GR .
H53B H 0.2841 0.8704 -0.0707 0.086 Uiso 1 calc GR .
H53C H 0.2040 0.9264 -0.1306 0.086 Uiso 1 calc GR .
C55 C 0.0728(5) 1.1458(3) -0.0706(3) 0.0577(15) Uani 1 d . .
H55A H 0.0680 1.1652 -0.0362 0.087 Uiso 1 calc GR .
H55B H 0.0083 1.1612 -0.0922 0.087 Uiso 1 calc GR .
H55C H 0.1206 1.1657 -0.1070 0.087 Uiso 1 calc GR .
C56 C 0.1401(5) 1.0572(4) -0.1495(3) 0.0537(14) Uani 1 d . .
C57 C 0.1359(5) 1.0886(4) -0.2119(3) 0.0584(15) Uani 1 d . .
C58 C 0.1268(5) 1.1275(4) -0.2886(3) 0.0577(15) Uani 1 d . .
C59 C 0.0735(6) 1.1051(4) -0.3251(3) 0.0648(17) Uani 1 d . .
H59 H 0.0425 1.0655 -0.2986 0.078 Uiso 1 calc R .
C60 C 0.0662(5) 1.1402(4) -0.3984(3) 0.0595(15) Uani 1 d . .
H60 H 0.0329 1.1230 -0.4210 0.071 Uiso 1 calc R .
C61 C 0.1083(5) 1.2011(3) -0.4384(3) 0.0537(14) Uani 1 d . .
C62 C 0.1591(5) 1.2266(4) -0.4046(3) 0.0581(15) Uani 1 d . .
H62 H 0.1872 1.2678 -0.4318 0.070 Uiso 1 calc R .
C63 C 0.1682(5) 1.1904(4) -0.3297(3) 0.0586(15) Uani 1 d . .
H63 H 0.2014 1.2080 -0.3074 0.070 Uiso 1 calc R .
C64 C 0.0637(5) 1.0629(3) 0.0830(3) 0.0506(13) Uani 1 d . .
C65 C 0.0383(5) 1.0972(4) 0.1163(3) 0.0564(14) Uani 1 d . .
C66 C 0.0092(5) 1.1402(3) 0.1588(3) 0.0526(13) Uani 1 d . .
C67 C -0.0567(7) 1.1177(4) 0.2175(4) 0.076(2) Uani 1 d . .
H67 H -0.0851 1.0777 0.2275 0.091 Uiso 1 calc R .
C68 C -0.0792(7) 1.1554(4) 0.2604(3) 0.073(2) Uani 1 d . .
H68 H -0.1243 1.1417 0.2982 0.088 Uiso 1 calc R .
C69 C -0.0342(5) 1.2134(3) 0.2468(3) 0.0502(13) Uani 1 d . .
C70 C 0.0291(5) 1.2350(4) 0.1884(3) 0.0568(14) Uani 1 d . .
H70 H 0.0575 1.2751 0.1782 0.068 Uiso 1 calc R .
C71 C 0.0513(5) 1.1989(4) 0.1449(4) 0.0588(15) Uani 1 d . .
H71 H 0.0947 1.2143 0.1062 0.071 Uiso 1 calc R .
C72 C -0.0481(4) 1.2488(3) 0.2980(3) 0.0471(12) Uani 1 d . .
C73 C 0.9198(10) -1.0420(8) 0.6014(6) 0.145(5) Uani 1 d . .
H73A H 0.9341 -1.0113 0.6209 0.218 Uiso 1 calc GR .
H73B H 0.9814 -1.0740 0.5945 0.218 Uiso 1 calc GR .
H73C H 0.8775 -1.0733 0.6340 0.218 Uiso 1 calc GR .
C74 C 0.8156(13) -1.0307(8) 0.5124(9) 0.151(5) Uani 1 d . .
H74A H 0.7912 -0.9960 0.4647 0.227 Uiso 1 calc GR .
H74B H 0.7600 -1.0428 0.5441 0.227 Uiso 1 calc GR .
H74C H 0.8590 -1.0766 0.5125 0.227 Uiso 1 calc GR .
C75 C 0.8749(9) -0.9268(6) 0.4941(5) 0.103(3) Uani 1 d . .
H75 H 0.8534 -0.9076 0.4474 0.123 Uiso 1 calc R .
C76 C 0.8561(11) -0.7208(8) 0.6592(6) 0.150(6) Uani 1 d . .
H76A H 0.8147 -0.7329 0.7013 0.224 Uiso 1 calc GR .
H76B H 0.9070 -0.6994 0.6635 0.224 Uiso 1 calc GR .
H76C H 0.8872 -0.7665 0.6540 0.224 Uiso 1 calc GR .
C77 C 0.7189(16) -0.6037(11) 0.6034(9) 0.235(12) Uani 1 d . .
H77A H 0.7452 -0.5594 0.5853 0.352 Uiso 1 calc GR .
H77B H 0.7004 -0.6184 0.6528 0.352 Uiso 1 calc GR .
H77C H 0.6609 -0.5921 0.5762 0.352 Uiso 1 calc GR .
C78 C 0.8090(7) -0.6733(6) 0.5398(5) 0.096(3) Uani 1 d . .
H78 H 0.7684 -0.6364 0.5012 0.115 Uiso 1 calc R .
C79 C 0.6608(10) 0.2464(8) -0.4841(6) 0.120(4) Uani 1 d D .
C80 C 0.1006(5) 0.2401(3) 0.4819(3) 0.0531(14) Uani 1 d . .
C81 C 0.435(3) 0.422(2) 0.5706(13) 0.39(3) Uani 1 d . .
H81A H 0.4096 0.4767 0.5501 0.585 Uiso 1 calc GR .
H81B H 0.4954 0.4098 0.5462 0.585 Uiso 1 calc GR .
H81C H 0.4491 0.4028 0.6205 0.585 Uiso 1 calc GR .
C82 C 0.2934(19) 0.3672(12) 0.6165(8) 0.112(8) Uani 0.50 d . .
H82A H 0.2540 0.3380 0.6113 0.168 Uiso 1 calc GR .
H82B H 0.2499 0.4126 0.6173 0.168 Uiso 1 calc GR .
H82C H 0.3304 0.3372 0.6605 0.168 Uiso 1 calc GR .
C83 C 0.3541(9) 0.3741(6) 0.5038(6) 0.104(3) Uani 1 d . .
H83 H 0.3903 0.3996 0.4636 0.124 Uiso 1 calc R .
C84 C 0.3619(11) 0.0339(7) 0.6303(11) 0.207(10) Uani 1 d . .
H84A H 0.3254 0.0422 0.6691 0.310 Uiso 1 calc DGR .
H84B H 0.3918 -0.0196 0.6463 0.310 Uiso 1 calc GR .
H84C H 0.3168 0.0519 0.5915 0.310 Uiso 1 calc GR .
C85 C 0.4858(19) 0.0582(13) 0.6499(7) 0.229(12) Uani 1 d . U
H85A H 0.5539 0.0384 0.6392 0.343 Uiso 1 calc GR .
H85B H 0.4638 0.0196 0.6922 0.343 Uiso 1 calc DGR .
H85C H 0.4820 0.1017 0.6578 0.343 Uiso 1 calc GR .
C86 C 0.4298(9) 0.1415(7) 0.5377(9) 0.148(6) Uani 1 d . .
H86 H 0.4884 0.1526 0.5130 0.178 Uiso 1 d R .

loop_
_atom_site_aniso_label
_atom_site_aniso_U_11
_atom_site_aniso_U_22
_atom_site_aniso_U_33
_atom_site_aniso_U_23
_atom_site_aniso_U_13
_atom_site_aniso_U_12
Mn1 0.0709(7) 0.0697(6) 0.0459(5) -0.0307(5) 0.0034(4) -0.0190(5)
Mn2 0.0703(6) 0.0453(5) 0.0389(4) -0.0239(4) 0.0044(4) -0.0157(4)
Mn3 0.0695(7) 0.0740(7) 0.0584(6) -0.0458(5) -0.0030(4) -0.0097(5)
O11 0.074(3) 0.069(3) 0.067(3) -0.044(2) 0.010(2) -0.012(2)
O12 0.072(3) 0.062(3) 0.069(3) -0.043(2) 0.020(2) -0.017(2)
O10 0.124(4) 0.059(3) 0.051(2) -0.023(2) 0.010(3) -0.049(3)
O14 0.064(2) 0.052(2) 0.0386(19) -0.0246(17) 0.0065(17) -0.0117(18)
O13 0.069(3) 0.049(2) 0.0343(18) -0.0184(16) -0.0028(17) -0.0106(18)
O5 0.088(4) 0.053(2) 0.059(3) -0.033(2) -0.008(2) 0.005(2)
O16 0.077(3) 0.048(2) 0.042(2) -0.0237(17) -0.0008(18) -0.0200(19)
O15 0.095(3) 0.053(2) 0.036(2) -0.0243(18) 0.0039(19) -0.021(2)
O6 0.096(4) 0.056(3) 0.069(3) -0.032(2) 0.019(3) -0.013(3)
O8 0.091(4) 0.118(5) 0.054(3) -0.032(3) 0.017(3) -0.052(3)
O7 0.151(9) 0.37(2) 0.110(7) -0.095(10) -0.025(6) 0.081(12)
O3 0.119(5) 0.089(4) 0.062(3) -0.002(3) -0.023(3) -0.054(4)
O4 0.075(3) 0.123(5) 0.073(3) -0.071(3) -0.001(2) -0.008(3)
O2 0.101(4) 0.137(5) 0.061(3) -0.062(3) 0.025(3) -0.067(4)
O1 0.083(4) 0.092(4) 0.061(3) -0.006(3) -0.009(3) 0.014(3)
O1W 0.068(3) 0.144(6) 0.099(4) -0.074(4) 0.014(3) -0.035(4)
O9 0.094(3) 0.053(2) 0.055(3) -0.023(2) 0.008(2) -0.030(2)
N1 0.082(9) 0.031(5) 0.189(16) -0.032(8) -0.092(11) 0.032(6)
N2 0.151(9) 0.186(11) 0.155(9) -0.140(9) 0.022(7) -0.065(8)
N3 0.147(8) 0.083(5) 0.087(5) -0.019(4) 0.001(5) -0.040(5)
N4 0.127(6) 0.112(6) 0.081(5) -0.070(5) 0.013(4) -0.016(5)
C1 0.082(7) 0.152(11) 0.114(8) -0.072(8) 0.009(6) -0.045(7)
C2 0.089(7) 0.149(10) 0.066(5) -0.034(6) 0.011(4) -0.049(7)
C3 0.128(9) 0.218(14) 0.054(5) -0.068(7) 0.028(5) -0.071(9)
C4 0.052(4) 0.163(9) 0.046(4) -0.021(4) 0.008(3) -0.057(5)
C5 0.098(7) 0.151(10) 0.069(5) 0.004(6) 0.001(5) -0.058(7)
C6 0.122(8) 0.137(9) 0.062(5) -0.028(6) 0.009(5) -0.041(7)
C7 0.035(3) 0.111(6) 0.046(3) -0.027(4) 0.011(2) -0.016(3)
C8 0.040(3) 0.066(4) 0.042(3) -0.019(3) 0.004(2) -0.012(3)
C9 0.028(2) 0.064(3) 0.042(3) -0.024(2) 0.0085(19) -0.006(2)
C10 0.040(3) 0.056(3) 0.042(3) -0.022(2) 0.001(2) -0.007(2)
C11 0.040(3) 0.055(3) 0.040(3) -0.022(2) 0.005(2) -0.012(2)
C12 0.034(3) 0.060(3) 0.042(3) -0.023(2) 0.003(2) -0.009(2)
C13 0.042(3) 0.060(3) 0.043(3) -0.027(3) 0.013(2) -0.016(2)
C14 0.040(3) 0.056(3) 0.042(3) -0.020(2) 0.005(2) -0.011(2)
C15 0.052(3) 0.056(3) 0.056(3) -0.021(3) 0.013(3) -0.014(3)
C17 0.048(3) 0.070(4) 0.050(3) -0.034(3) 0.004(2) -0.004(3)
C18 0.056(4) 0.081(4) 0.040(3) -0.028(3) 0.006(2) -0.019(3)
C19 0.045(3) 0.055(3) 0.041(3) -0.017(3) 0.004(2) -0.010(2)
C20 0.061(4) 0.059(4) 0.050(3) -0.023(3) 0.010(3) -0.011(3)
C21 0.066(4) 0.052(3) 0.041(3) -0.020(3) 0.001(2) -0.005(3)
C22 0.068(4) 0.059(4) 0.059(4) -0.020(3) 0.005(3) -0.017(3)
C23 0.055(4) 0.058(4) 0.066(4) -0.029(3) -0.012(3) 0.003(3)
C24 0.071(4) 0.055(3) 0.046(3) -0.030(3) 0.008(3) -0.009(3)
C25 0.076(5) 0.065(4) 0.066(4) -0.029(3) 0.001(3) -0.019(3)
C26 0.071(4) 0.063(4) 0.071(4) -0.031(3) -0.005(3) -0.014(3)
C27 0.082(5) 0.061(4) 0.049(3) -0.036(3) 0.018(3) -0.019(3)
C28 0.044(3) 0.061(3) 0.049(3) -0.026(3) 0.010(2) -0.016(2)
C29 0.056(4) 0.066(4) 0.054(3) -0.031(3) 0.013(3) -0.022(3)
C30 0.064(4) 0.063(4) 0.047(3) -0.029(3) 0.004(3) -0.013(3)
C31 0.059(4) 0.072(4) 0.069(4) -0.040(4) 0.004(3) -0.013(3)
C32 0.071(4) 0.062(4) 0.065(4) -0.035(3) 0.005(3) -0.016(3)
C33 0.073(4) 0.052(3) 0.041(3) -0.022(3) 0.006(3) -0.010(3)
C34 0.070(4) 0.075(4) 0.046(3) -0.036(3) 0.010(3) -0.021(3)
C35 0.066(4) 0.073(4) 0.049(3) -0.037(3) 0.010(3) -0.019(3)
C36 0.071(4) 0.053(3) 0.054(3) -0.031(3) 0.003(3) -0.010(3)
C37 0.076(4) 0.057(4) 0.052(3) -0.028(3) 0.016(3) -0.025(3)
C38 0.072(4) 0.049(3) 0.052(3) -0.026(3) 0.015(3) -0.025(3)
C39 0.097(6) 0.068(4) 0.063(4) -0.018(3) 0.001(4) -0.049(4)
C40 0.104(6) 0.063(4) 0.071(5) -0.019(4) -0.018(4) -0.031(4)
C41 0.076(4) 0.049(3) 0.058(3) -0.025(3) 0.016(3) -0.026(3)
C42 0.081(5) 0.056(4) 0.064(4) -0.033(3) 0.002(3) -0.027(3)
C43 0.098(5) 0.052(3) 0.058(4) -0.027(3) -0.006(3) -0.021(3)
C44 0.068(4) 0.057(4) 0.057(3) -0.024(3) 0.019(3) -0.023(3)
C45 0.054(3) 0.055(3) 0.050(3) -0.028(3) 0.020(2) -0.024(3)
C46 0.045(3) 0.052(3) 0.041(3) -0.022(2) 0.012(2) -0.026(2)
C47 0.046(3) 0.057(3) 0.044(3) -0.032(2) 0.007(2) -0.019(2)
C48 0.046(3) 0.061(3) 0.037(3) -0.022(2) 0.006(2) -0.024(2)
C49 0.043(3) 0.051(3) 0.045(3) -0.024(2) -0.001(2) -0.018(2)
C50 0.048(3) 0.054(3) 0.041(3) -0.026(2) 0.003(2) -0.019(2)
C51 0.043(3) 0.051(3) 0.037(2) -0.022(2) 0.008(2) -0.024(2)
C52 0.067(4) 0.061(3) 0.038(3) -0.025(3) 0.008(2) -0.023(3)
C53 0.063(4) 0.080(4) 0.051(3) -0.047(3) 0.012(3) -0.024(3)
C55 0.067(4) 0.053(3) 0.052(3) -0.016(3) -0.012(3) -0.022(3)
C56 0.057(3) 0.073(4) 0.037(3) -0.026(3) 0.003(2) -0.025(3)
C57 0.053(3) 0.073(4) 0.042(3) -0.017(3) -0.004(2) -0.017(3)
C58 0.058(4) 0.076(4) 0.035(3) -0.017(3) 0.000(2) -0.024(3)
C59 0.087(5) 0.073(4) 0.040(3) -0.024(3) 0.001(3) -0.031(4)
C60 0.070(4) 0.067(4) 0.043(3) -0.021(3) -0.009(3) -0.021(3)
C61 0.061(4) 0.054(3) 0.045(3) -0.025(3) -0.004(2) -0.006(3)
C62 0.067(4) 0.066(4) 0.040(3) -0.020(3) 0.006(3) -0.024(3)
C63 0.070(4) 0.072(4) 0.037(3) -0.024(3) 0.000(3) -0.023(3)
C64 0.056(3) 0.060(3) 0.049(3) -0.032(3) -0.003(2) -0.018(3)
C65 0.067(4) 0.065(4) 0.053(3) -0.035(3) 0.002(3) -0.025(3)
C66 0.062(4) 0.058(3) 0.049(3) -0.032(3) -0.002(2) -0.015(3)
C67 0.133(7) 0.070(4) 0.053(4) -0.039(3) 0.026(4) -0.058(5)
C68 0.125(6) 0.074(4) 0.047(3) -0.037(3) 0.023(4) -0.057(4)
C69 0.069(4) 0.043(3) 0.044(3) -0.022(2) 0.001(2) -0.016(3)
C70 0.070(4) 0.058(3) 0.055(3) -0.032(3) 0.007(3) -0.025(3)
C71 0.062(4) 0.065(4) 0.065(4) -0.042(3) 0.016(3) -0.024(3)
C72 0.061(3) 0.038(3) 0.041(3) -0.019(2) -0.005(2) -0.008(2)
C73 0.132(10) 0.150(11) 0.083(7) -0.007(7) 0.016(7) -0.015(9)
C74 0.188(14) 0.111(9) 0.185(15) -0.083(10) 0.014(11) -0.058(9)
C75 0.157(10) 0.082(6) 0.075(5) -0.036(5) 0.003(6) -0.038(6)
C76 0.171(12) 0.184(13) 0.107(8) -0.107(10) -0.044(8) 0.032(10)
C77 0.30(2) 0.221(19) 0.141(13) -0.134(14) -0.044(14) 0.117(17)
C78 0.102(6) 0.121(7) 0.077(5) -0.070(6) -0.008(4) 0.006(5)
C79 0.100(8) 0.154(11) 0.116(9) -0.072(9) 0.031(7) -0.041(8)
C80 0.067(4) 0.045(3) 0.044(3) -0.022(2) 0.004(3) -0.008(3)
C81 0.59(5) 0.67(6) 0.26(3) -0.33(4) 0.22(3) -0.54(5)
C82 0.20(2) 0.128(16) 0.050(9) -0.053(10) -0.011(11) -0.072(16)
C83 0.132(9) 0.131(8) 0.096(7) -0.078(7) 0.029(6) -0.067(7)
C84 0.100(9) 0.087(8) 0.30(2) 0.021(11) -0.040(12) 0.000(7)
C85 0.37(3) 0.29(2) 0.086(9) -0.054(12) -0.033(12) -0.20(2)
C86 0.079(7) 0.104(8) 0.192(14) -0.009(9) -0.040(8) -0.003(6)

loop_
_atom_type_symbol
_atom_type_description
_atom_type_scat_dispersion_real
_atom_type_scat_dispersion_imag
_atom_type_scat_source
C C 0.0033 0.0016 'International Tables Vol C Tables 4.2.6.8 and 6.1.1.4'
H H 0.0000 0.0000 'International Tables Vol C Tables 4.2.6.8 and 6.1.1.4'
Mn Mn 0.3368 0.7283 'International Tables Vol C Tables 4.2.6.8 and 6.1.1.4'
N N 0.0061 0.0033 'International Tables Vol C Tables 4.2.6.8 and 6.1.1.4'
O O 0.0106 0.0060 'International Tables Vol C Tables 4.2.6.8 and 6.1.1.4'

loop_
_geom_angle_atom_site_label_1
_geom_angle_atom_site_label_2
_geom_angle_atom_site_label_3
_geom_angle
_geom_angle_site_symmetry_1
_geom_angle_site_symmetry_3
O11 Mn1 O14 97.03(17) . .
O11 Mn1 O2 170.7(2) . .
O11 Mn1 O1 91.3(2) . .
O11 Mn1 O1W 83.3(2) . .
O11 Mn1 H1WA 70.5 . .
O11 Mn1 O9 94.09(19) . .
O14 Mn1 H1WA 164.6 . .
O2 Mn1 O14 91.67(18) . .
O2 Mn1 O1W 87.9(2) . .
O2 Mn1 H1WA 100.3 . .
O1 Mn1 O14 88.5(2) . .
O1 Mn1 O2 85.6(3) . .
O1 Mn1 O1W 89.7(3) . .
O1 Mn1 H1WA 82.9 . .
O1W Mn1 O14 178.1(2) . .
O1W Mn1 H1WA 14.7 . .
O9 Mn1 O14 87.86(18) . .
O9 Mn1 O2 89.5(2) . .
O9 Mn1 O1 173.8(2) . .
O9 Mn1 O1W 94.0(2) . .
O9 Mn1 H1WA 101.8 . .
O12 Mn2 O14 91.54(17) . .
O12 Mn2 O13 91.44(16) . .
O12 Mn2 O5 172.55(19) . 1_465
O10 Mn2 O12 96.9(2) . .
O10 Mn2 O14 98.20(17) . .
O10 Mn2 O13 153.97(16) . .
O10 Mn2 O5 90.5(2) . 1_465
O10 Mn2 O16 110.29(18) . 1_545
O14 Mn2 O13 56.83(14) . .
O5 Mn2 O14 87.65(16) 1_465 .
O5 Mn2 O13 81.91(17) 1_465 .
O16 Mn2 O12 88.51(18) 1_545 .
O16 Mn2 O14 151.30(16) 1_545 .
O16 Mn2 O13 94.47(15) 1_545 .
O16 Mn2 O5 88.66(18) 1_545 1_465
O13 Mn3 O3 83.03(19) 1_645 .
O15 Mn3 O13 89.72(17) 1_635 1_645
O15 Mn3 O6 90.69(18) 1_635 .
O15 Mn3 O8 102.0(2) 1_635 1_546
O15 Mn3 O3 84.9(2) 1_635 .
O15 Mn3 O4 173.8(2) 1_635 .
O6 Mn3 O13 110.51(19) . 1_645
O6 Mn3 O8 91.4(2) . 1_546
O6 Mn3 O3 165.8(2) . .
O8 Mn3 O13 155.21(19) 1_546 1_645
O8 Mn3 O3 76.4(2) 1_546 .
O4 Mn3 O13 84.21(17) . 1_645
O4 Mn3 O6 90.4(2) . .
O4 Mn3 O8 84.1(2) . 1_546
O4 Mn3 O3 95.5(2) . .
C36 O11 Mn1 136.4(4) . .
C36 O12 Mn2 129.5(4) . .
C37 O10 Mn2 129.9(4) . .
Mn1 O14 Mn2 106.54(15) . .
C80 O14 Mn1 141.9(4) . .
C80 O14 Mn2 92.4(3) . .
Mn3 O13 Mn2 103.08(15) 1_465 .
C80 O13 Mn2 89.5(3) . .
C80 O13 Mn3 136.8(4) . 1_465
C27 O5 Mn2 129.2(4) . 1_645
C72 O16 Mn2 128.3(4) . 1_565
C72 O15 Mn3 127.5(4) . 1_475
C27 O6 Mn3 116.3(5) . .
C79 O8 Mn3 138.3(8) . 1_564
C75 O3 Mn3 124.1(5) . .
C78 O4 Mn3 127.3(5) . .
C83 O2 Mn1 132.4(6) . .
C86 O1 Mn1 133.9(9) . .
Mn1 O1W H1WA 26.6 . .
Mn1 O1W H1WB 121.5 . .
H1WA O1W H1WB 107.5 . .
C37 O9 Mn1 136.5(4) . .
C84 N1 C86 119.9(11) . .
C85 N1 C84 110(2) . .
C85 N1 C86 128.3(17) . .
C82 N2 C81 114.7(12) . .
C82 N2 C83 124.1(11) . .
C83 N2 C81 121.2(12) . .
C73 N3 C74 115.2(11) . .
C75 N3 C73 127.6(11) . .
C75 N3 C74 117.1(10) . .
C76 N4 C77 117.8(9) . .
C78 N4 C76 120.1(9) . .
C78 N4 C77 122.1(10) . .
C2 C1 C6 126.2(11) . .
C2 C1 C79 116.9(10) . .
C6 C1 C79 116.6(11) . .
C1 C2 H2 121.2 . .
C1 C2 C3 117.6(11) . .
C3 C2 H2 121.2 . .
C2 C3 H3 121.4 . .
C4 C3 C2 117.2(12) . .
C4 C3 H3 121.4 . .
C3 C4 C5 117.7(9) . .
C3 C4 C7 125.4(10) . .
C7 C4 C5 116.7(9) . .
C4 C5 H5 118.4 . .
C6 C5 C4 123.1(12) . .
C6 C5 H5 118.4 . .
C1 C6 C5 117.2(13) . .
C1 C6 H6 121.4 . .
C5 C6 H6 121.4 . .
C8 C7 C4 177.7(10) . .
C7 C8 C9 177.7(7) . .
C10 C9 C8 120.8(5) . .
C14 C9 C8 118.9(5) . .
C14 C9 C10 120.3(5) . .
C9 C10 C17 120.1(5) . .
C11 C10 C9 119.6(5) . .
C11 C10 C17 120.3(5) . .
C10 C11 C12 121.2(5) . .
C10 C11 C19 119.7(5) . .
C12 C11 C19 119.1(5) . .
C11 C12 C18 120.6(5) . .
C13 C12 C11 119.4(5) . .
C13 C12 C18 119.9(5) . .
C12 C13 C14 120.6(5) . .
C12 C13 C28 119.4(5) . .
C28 C13 C14 120.1(5) . .
C9 C14 C13 118.8(5) . .
C9 C14 C15 121.4(5) . .
C13 C14 C15 119.8(5) . .
C14 C15 H15A 109.5 . .
C14 C15 H15B 109.5 . .
C14 C15 H15C 109.5 . .
H15A C15 H15B 109.5 . .
H15A C15 H15C 109.5 . .
H15B C15 H15C 109.5 . .
C10 C17 H17A 109.5 . .
C10 C17 H17B 109.5 . .
C10 C17 H17C 109.5 . .
H17A C17 H17B 109.5 . .
H17A C17 H17C 109.5 . .
H17B C17 H17C 109.5 . .
C12 C18 H18A 109.5 . .
C12 C18 H18B 109.5 . .
C12 C18 H18C 109.5 . .
H18A C18 H18B 109.5 . .
H18A C18 H18C 109.5 . .
H18B C18 H18C 109.5 . .
C20 C19 C11 178.3(6) . .
C19 C20 C21 174.7(7) . .
C22 C21 C20 121.1(6) . .
C22 C21 C26 119.1(6) . .
C26 C21 C20 119.6(6) . .
C21 C22 H22 119.6 . .
C23 C22 C21 120.8(6) . .
C23 C22 H22 119.6 . .
C22 C23 H23 119.4 . .
C22 C23 C24 121.3(6) . .
C24 C23 H23 119.4 . .
C23 C24 C27 120.1(6) . .
C25 C24 C23 118.2(6) . .
C25 C24 C27 121.7(6) . .
C24 C25 H25 119.3 . .
C26 C25 C24 121.4(7) . .
C26 C25 H25 119.3 . .
C21 C26 H26 120.4 . .
C25 C26 C21 119.3(7) . .
C25 C26 H26 120.4 . .
O5 C27 O6 125.9(7) . .
O5 C27 C24 116.2(6) . .
O6 C27 C24 117.8(7) . .
C29 C28 C13 174.2(6) . .
C28 C29 C30 175.3(7) . .
C31 C30 C29 120.9(6) . .
C31 C30 C35 119.2(6) . .
C35 C30 C29 119.9(6) . .
C30 C31 H31 120.0 . .
C30 C31 C32 119.9(7) . .
C32 C31 H31 120.0 . .
C31 C32 H32 119.5 . .
C33 C32 C31 120.9(6) . .
C33 C32 H32 119.5 . .
C32 C33 C34 119.0(6) . .
C32 C33 C36 121.9(6) . .
C34 C33 C36 119.0(6) . .
C33 C34 H34 120.5 . .
C35 C34 C33 119.1(6) . .
C35 C34 H34 120.5 . .
C30 C35 C34 121.8(6) . .
C30 C35 H35 119.1 . .
C34 C35 H35 119.1 . .
O11 C36 C33 115.3(6) . .
O12 C36 O11 126.6(6) . .
O12 C36 C33 118.0(6) . .
O10 C37 C38 116.7(6) . .
O9 C37 O10 126.3(6) . .
O9 C37 C38 117.0(6) . .
C39 C38 C37 121.5(6) . .
C39 C38 C43 119.7(6) . .
C43 C38 C37 118.8(6) . .
C38 C39 H39 119.6 . .
C40 C39 C38 120.7(7) . .
C40 C39 H39 119.6 . .
C39 C40 H40 119.5 . .
C39 C40 C41 120.9(7) . .
C41 C40 H40 119.5 . .
C40 C41 C44 120.9(7) . .
C42 C41 C40 118.1(6) . .
C42 C41 C44 120.9(6) . .
C41 C42 H42 119.6 . .
C41 C42 C43 120.9(6) . .
C43 C42 H42 119.6 . .
C38 C43 H43 120.2 . .
C42 C43 C38 119.7(7) . .
C42 C43 H43 120.2 . .
C45 C44 C41 173.9(7) . .
C44 C45 C46 172.5(6) . .
C47 C46 C45 119.0(5) . .
C51 C46 C45 119.3(5) . .
C51 C46 C47 121.6(5) . .
C46 C47 C53 120.7(5) . .
C48 C47 C46 118.3(5) . .
C48 C47 C53 121.0(5) . .
C47 C48 C49 121.5(5) . .
C47 C48 C56 120.2(5) . .
C49 C48 C56 118.3(5) . .
C48 C49 C50 117.4(5) . .
C48 C49 C55 121.9(5) . .
C50 C49 C55 120.6(5) . .
C49 C50 C64 118.9(5) . .
C51 C50 C49 122.0(5) . .
C51 C50 C64 119.1(5) . .
C46 C51 C52 119.7(5) . .
C50 C51 C46 118.9(5) . .
C50 C51 C52 121.3(5) . .
C51 C52 H52A 109.5 . .
C51 C52 H52B 109.5 . .
C51 C52 H52C 109.5 . .
H52A C52 H52B 109.5 . .
H52A C52 H52C 109.5 . .
H52B C52 H52C 109.5 . .
C47 C53 H53A 109.5 . .
C47 C53 H53B 109.5 . .
C47 C53 H53C 109.5 . .
H53A C53 H53B 109.5 . .
H53A C53 H53C 109.5 . .
H53B C53 H53C 109.5 . .
C49 C55 H55A 109.5 . .
C49 C55 H55B 109.5 . .
C49 C55 H55C 109.5 . .
H55A C55 H55B 109.5 . .
H55A C55 H55C 109.5 . .
H55B C55 H55C 109.5 . .
C57 C56 C48 176.7(7) . .
C56 C57 C58 177.9(7) . .
C59 C58 C57 121.2(6) . .
C63 C58 C57 121.1(6) . .
C63 C58 C59 117.7(5) . .
C58 C59 H59 119.0 . .
C60 C59 C58 122.0(6) . .
C60 C59 H59 119.0 . .
C59 C60 H60 120.1 . .
C59 C60 C61 119.9(6) . .
C61 C60 H60 120.1 . .
C60 C61 C62 120.1(5) . .
C60 C61 C80 120.5(5) . 1_564
C62 C61 C80 119.4(6) . 1_564
C61 C62 H62 119.8 . .
C61 C62 C63 120.5(6) . .
C63 C62 H62 119.8 . .
C58 C63 H63 120.2 . .
C62 C63 C58 119.7(6) . .
C62 C63 H63 120.2 . .
C65 C64 C50 176.9(6) . .
C64 C65 C66 178.4(7) . .
C67 C66 C65 120.1(5) . .
C71 C66 C65 120.3(6) . .
C71 C66 C67 119.4(5) . .
C66 C67 H67 120.0 . .
C68 C67 C66 120.1(6) . .
C68 C67 H67 120.0 . .
C67 C68 H68 120.1 . .
C69 C68 C67 119.9(6) . .
C69 C68 H68 120.1 . .
C68 C69 C72 120.6(5) . .
C70 C69 C68 118.9(5) . .
C70 C69 C72 120.3(5) . .
C69 C70 H70 119.0 . .
C71 C70 C69 121.9(6) . .
C71 C70 H70 119.0 . .
C66 C71 C70 119.7(6) . .
C66 C71 H71 120.1 . .
C70 C71 H71 120.1 . .
O16 C72 C69 117.2(5) . .
O15 C72 O16 125.7(5) . .
O15 C72 C69 117.0(5) . .
N3 C73 H73A 109.5 . .
N3 C73 H73B 109.5 . .
N3 C73 H73C 109.5 . .
H73A C73 H73B 109.5 . .
H73A C73 H73C 109.5 . .
H73B C73 H73C 109.5 . .
N3 C74 H74A 109.5 . .
N3 C74 H74B 109.5 . .
N3 C74 H74C 109.5 . .
H74A C74 H74B 109.5 . .
H74A C74 H74C 109.5 . .
H74B C74 H74C 109.5 . .
O3 C75 H75 116.8 . .
N3 C75 O3 126.3(10) . .
N3 C75 H75 116.8 . .
N4 C76 H76A 109.5 . .
N4 C76 H76B 109.5 . .
N4 C76 H76C 109.5 . .
H76A C76 H76B 109.5 . .
H76A C76 H76C 109.5 . .
H76B C76 H76C 109.5 . .
N4 C77 H77A 109.5 . .
N4 C77 H77B 109.5 . .
N4 C77 H77C 109.5 . .
H77A C77 H77B 109.5 . .
H77A C77 H77C 109.5 . .
H77B C77 H77C 109.5 . .
O4 C78 N4 126.2(9) . .
O4 C78 H78 116.9 . .
N4 C78 H78 116.9 . .
O8 C79 O7 126.1(12) . .
O8 C79 C1 119.6(12) . .
O7 C79 C1 114.3(10) . .
O14 C80 C61 118.6(5) . 1_546
O13 C80 O14 121.1(5) . .
O13 C80 C61 120.3(5) . 1_546
N2 C81 H81A 109.5 . .
N2 C81 H81B 109.5 . .
N2 C81 H81C 109.5 . .
H81A C81 H81B 109.5 . .
H81A C81 H81C 109.5 . .
H81B C81 H81C 109.5 . .
N2 C82 H82A 109.5 . .
N2 C82 H82B 109.5 . .
N2 C82 H82C 109.5 . .
H82A C82 H82B 109.5 . .
H82A C82 H82C 109.5 . .
H82B C82 H82C 109.5 . .
O2 C83 N2 124.4(10) . .
O2 C83 H83 117.8 . .
N2 C83 H83 117.8 . .
N1 C84 H84A 109.5 . .
N1 C84 H84B 109.5 . .
N1 C84 H84C 109.5 . .
H84A C84 H84B 109.5 . .
H84A C84 H84C 109.5 . .
H84B C84 H84C 109.5 . .
N1 C85 H85A 109.5 . .
N1 C85 H85B 109.5 . .
N1 C85 H85C 109.5 . .
H85A C85 H85B 109.5 . .
H85A C85 H85C 109.5 . .
H85B C85 H85C 109.5 . .
O1 C86 N1 124.0(13) . .
O1 C86 H86 118.0 . .
N1 C86 H86 118.0 . .

loop_
_geom_bond_atom_site_label_1
_geom_bond_atom_site_label_2
_geom_bond_distance
_geom_bond_site_symmetry_2
Mn1 O11 2.109(4) .
Mn1 O14 2.211(4) .
Mn1 O2 2.175(5) .
Mn1 O1 2.151(5) .
Mn1 O1W 2.209(6) .
Mn1 H1WA 1.4980 .
Mn1 O9 2.122(5) .
Mn2 O12 2.112(4) .
Mn2 O10 2.096(4) .
Mn2 O14 2.279(4) .
Mn2 O13 2.360(4) .
Mn2 O5 2.135(5) 1_465
Mn2 O16 2.103(4) 1_545
Mn3 O13 2.231(4) 1_645
Mn3 O15 2.131(4) 1_635
Mn3 O6 2.182(5) .
Mn3 O8 2.212(6) 1_546
Mn3 O3 2.276(6) .
Mn3 O4 2.172(5) .
O11 C36 1.240(8) .
O12 C36 1.224(8) .
O10 C37 1.247(8) .
O14 C80 1.284(7) .
O13 Mn3 2.231(4) 1_465
O13 C80 1.252(7) .
O5 Mn2 2.135(5) 1_645
O5 C27 1.247(9) .
O16 Mn2 2.103(4) 1_565
O16 C72 1.261(7) .
O15 Mn3 2.131(4) 1_475
O15 C72 1.257(7) .
O6 C27 1.251(8) .
O8 Mn3 2.212(6) 1_564
O8 C79 1.190(12) .
O7 C79 1.283(16) .
O3 C75 1.350(11) .
O4 C78 1.204(10) .
O2 C83 1.134(10) .
O1 C86 1.122(11) .
O1W H1WA 0.8501 .
O1W H1WB 0.8500 .
O9 C37 1.246(8) .
N1 C84 1.44(2) .
N1 C85 1.061(18) .
N1 C86 1.44(2) .
N2 C81 1.550(19) .
N2 C82 1.30(2) .
N2 C83 1.374(12) .
N3 C73 1.383(14) .
N3 C74 1.462(15) .
N3 C75 1.269(12) .
N4 C76 1.443(13) .
N4 C77 1.460(15) .
N4 C78 1.263(10) .
C1 C2 1.325(16) .
C1 C6 1.331(15) .
C1 C79 1.616(13) .
C2 H2 0.9300 .
C2 C3 1.556(11) .
C3 H3 0.9300 .
C3 C4 1.341(14) .
C4 C5 1.494(16) .
C4 C7 1.429(9) .
C5 H5 0.9300 .
C5 C6 1.360(12) .
C6 H6 0.9300 .
C7 C8 1.187(9) .
C8 C9 1.430(7) .
C9 C10 1.410(8) .
C9 C14 1.401(8) .
C10 C11 1.391(7) .
C10 C17 1.508(8) .
C11 C12 1.403(8) .
C11 C19 1.439(8) .
C12 C13 1.384(8) .
C12 C18 1.515(7) .
C13 C14 1.433(7) .
C13 C28 1.412(8) .
C14 C15 1.503(8) .
C15 H15A 0.9600 .
C15 H15B 0.9600 .
C15 H15C 0.9600 .
C17 H17A 0.9600 .
C17 H17B 0.9600 .
C17 H17C 0.9600 .
C18 H18A 0.9600 .
C18 H18B 0.9600 .
C18 H18C 0.9600 .
C19 C20 1.210(9) .
C20 C21 1.442(9) .
C21 C22 1.376(9) .
C21 C26 1.434(10) .
C22 H22 0.9300 .
C22 C23 1.365(9) .
C23 H23 0.9300 .
C23 C24 1.407(10) .
C24 C25 1.394(10) .
C24 C27 1.528(9) .
C25 H25 0.9300 .
C25 C26 1.373(10) .
C26 H26 0.9300 .
C28 C29 1.217(8) .
C29 C30 1.426(8) .
C30 C31 1.369(9) .
C30 C35 1.371(9) .
C31 H31 0.9300 .
C31 C32 1.405(9) .
C32 H32 0.9300 .
C32 C33 1.367(10) .
C33 C34 1.402(9) .
C33 C36 1.532(8) .
C34 H34 0.9300 .
C34 C35 1.386(8) .
C35 H35 0.9300 .
C37 C38 1.514(8) .
C38 C39 1.370(10) .
C38 C43 1.393(9) .
C39 H39 0.9300 .
C39 C40 1.354(10) .
C40 H40 0.9300 .
C40 C41 1.409(10) .
C41 C42 1.380(10) .
C41 C44 1.430(9) .
C42 H42 0.9300 .
C42 C43 1.381(9) .
C43 H43 0.9300 .
C44 C45 1.208(9) .
C45 C46 1.438(8) .
C46 C47 1.401(7) .
C46 C51 1.385(7) .
C47 C48 1.390(8) .
C47 C53 1.511(7) .
C48 C49 1.408(8) .
C48 C56 1.435(7) .
C49 C50 1.409(7) .
C49 C55 1.498(8) .
C50 C51 1.377(8) .
C50 C64 1.464(7) .
C51 C52 1.510(7) .
C52 H52A 0.9600 .
C52 H52B 0.9600 .
C52 H52C 0.9600 .
C53 H53A 0.9600 .
C53 H53B 0.9600 .
C53 H53C 0.9600 .
C55 H55A 0.9600 .
C55 H55B 0.9600 .
C55 H55C 0.9600 .
C56 C57 1.168(8) .
C57 C58 1.437(8) .
C58 C59 1.415(9) .
C58 C63 1.407(9) .
C59 H59 0.9300 .
C59 C60 1.372(8) .
C60 H60 0.9300 .
C60 C61 1.379(9) .
C61 C62 1.395(9) .
C61 C80 1.492(8) 1_564
C62 H62 0.9300 .
C62 C63 1.404(8) .
C63 H63 0.9300 .
C64 C65 1.162(8) .
C65 C66 1.469(8) .
C66 C67 1.410(9) .
C66 C71 1.370(8) .
C67 H67 0.9300 .
C67 C68 1.390(9) .
C68 H68 0.9300 .
C68 C69 1.384(8) .
C69 C70 1.381(8) .
C69 C72 1.517(7) .
C70 H70 0.9300 .
C70 C71 1.376(8) .
C71 H71 0.9300 .
C73 H73A 0.9600 .
C73 H73B 0.9600 .
C73 H73C 0.9600 .
C74 H74A 0.9600 .
C74 H74B 0.9600 .
C74 H74C 0.9600 .
C75 H75 0.9300 .
C76 H76A 0.9600 .
C76 H76B 0.9600 .
C76 H76C 0.9600 .
C77 H77A 0.9600 .
C77 H77B 0.9600 .
C77 H77C 0.9600 .
C78 H78 0.9300 .
C80 C61 1.492(8) 1_546
C81 H81A 0.9600 .
C81 H81B 0.9600 .
C81 H81C 0.9600 .
C82 H82A 0.9600 .
C82 H82B 0.9600 .
C82 H82C 0.9600 .
C83 H83 0.9300 .
C84 H84A 0.9600 .
C84 H84B 0.9600 .
C84 H84C 0.9600 .
C85 H85A 0.9600 .
C85 H85B 0.9600 .
C85 H85C 0.9600 .
C86 H86 0.9300 .

loop_
_geom_torsion_atom_site_label_1
_geom_torsion_atom_site_label_2
_geom_torsion_atom_site_label_3
_geom_torsion_atom_site_label_4
_geom_torsion
_geom_torsion_site_symmetry_1
_geom_torsion_site_symmetry_4
Mn1 O11 C36 O12 4.7(11) . .
Mn1 O11 C36 C33 -175.4(4) . .
Mn1 O14 C80 O13 -117.4(6) . .
Mn1 O14 C80 C61 61.7(8) . 1_546
Mn1 O2 C83 N2 -168.5(9) . .
Mn1 O1 C86 N1 167.4(10) . .
Mn1 O9 C37 O10 12.4(11) . .
Mn1 O9 C37 C38 -169.1(4) . .
Mn2 O12 C36 O11 29.4(10) . .
Mn2 O12 C36 C33 -150.5(4) . .
Mn2 O10 C37 O9 22.1(11) . .
Mn2 O10 C37 C38 -156.4(4) . .
Mn2 O14 C80 O13 3.7(6) . .
Mn2 O14 C80 C61 -177.2(5) . 1_546
Mn2 O13 C80 O14 -3.5(5) . .
Mn2 O13 C80 C61 177.4(5) . 1_546
Mn2 O5 C27 O6 70.4(8) 1_645 .
Mn2 O5 C27 C24 -113.6(5) 1_645 .
Mn2 O16 C72 O15 55.1(8) 1_565 .
Mn2 O16 C72 C69 -127.3(5) 1_565 .
Mn3 O13 C80 O14 -112.3(6) 1_465 .
Mn3 O13 C80 C61 68.6(7) 1_465 1_546
Mn3 O15 C72 O16 -8.8(9) 1_475 .
Mn3 O15 C72 C69 173.6(4) 1_475 .
Mn3 O6 C27 O5 -5.5(8) . .
Mn3 O6 C27 C24 178.5(4) . .
Mn3 O8 C79 O7 97.9(18) 1_564 .
Mn3 O8 C79 C1 -84.0(15) 1_564 .
Mn3 O3 C75 N3 -164.8(10) . .
Mn3 O4 C78 N4 166.5(8) . .
O11 Mn1 O14 Mn2 -38.9(2) . .
O11 Mn1 O14 C80 77.9(6) . .
O11 Mn1 O2 C83 50(2) . .
O11 Mn1 O1 C86 84.1(15) . .
O11 Mn1 O9 C37 42.8(7) . .
O12 Mn2 O10 C37 -92.5(6) . .
O12 Mn2 O14 Mn1 53.86(19) . .
O12 Mn2 O14 C80 -92.7(3) . .
O12 Mn2 O13 Mn3 -128.74(19) . 1_465
O12 Mn2 O13 C80 92.9(4) . .
O10 Mn2 O12 C36 39.8(6) . .
O10 Mn2 O14 Mn1 -43.4(2) . .
O10 Mn2 O14 C80 170.1(4) . .
O10 Mn2 O13 Mn3 122.2(4) . 1_465
O10 Mn2 O13 C80 -16.2(6) . .
O10 C37 C38 C39 4.1(10) . .
O10 C37 C38 C43 -176.6(6) . .
O14 Mn1 O11 C36 6.2(7) . .
O14 Mn1 O2 C83 -150.5(11) . .
O14 Mn1 O1 C86 -178.9(15) . .
O14 Mn1 O9 C37 -54.1(7) . .
O14 Mn2 O12 C36 -58.6(6) . .
O14 Mn2 O10 C37 0.0(7) . .
O14 Mn2 O13 Mn3 140.4(2) . 1_465
O14 Mn2 O13 C80 2.0(3) . .
O13 Mn2 O12 C36 -115.5(6) . .
O13 Mn2 O10 C37 15.3(10) . .
O13 Mn2 O14 Mn1 144.6(2) . .
O13 Mn2 O14 C80 -2.0(3) . .
O13 Mn3 O6 C27 -3.4(5) 1_645 .
O13 Mn3 O3 C75 -128.6(8) 1_645 .
O13 Mn3 O4 C78 142.3(9) 1_645 .
O5 Mn2 O12 C36 -142.3(13) 1_465 .
O5 Mn2 O10 C37 87.7(6) 1_465 .
O5 Mn2 O14 Mn1 -133.5(2) 1_465 .
O5 Mn2 O14 C80 79.9(3) 1_465 .
O5 Mn2 O13 Mn3 47.88(18) 1_465 1_465
O5 Mn2 O13 C80 -90.5(4) 1_465 .
O16 Mn2 O12 C36 150.1(6) 1_545 .
O16 Mn2 O10 C37 176.5(6) 1_545 .
O16 Mn2 O14 Mn1 143.6(3) 1_545 .
O16 Mn2 O14 C80 -3.0(5) 1_545 .
O16 Mn2 O13 Mn3 -40.12(18) 1_545 1_465
O16 Mn2 O13 C80 -178.5(3) 1_545 .
O15 Mn3 O6 C27 -93.4(4) 1_635 .
O15 Mn3 O3 C75 -38.2(8) 1_635 .
O15 Mn3 O4 C78 131.8(18) 1_635 .
O6 Mn3 O3 C75 34.0(14) . .
O6 Mn3 O4 C78 31.7(9) . .
O8 Mn3 O6 C27 164.6(5) 1_546 .
O8 Mn3 O3 C75 65.4(8) 1_546 .
O8 Mn3 O4 C78 -59.6(9) 1_546 .
O3 Mn3 O6 C27 -164.9(8) . .
O3 Mn3 O4 C78 -135.3(9) . .
O4 Mn3 O6 C27 80.5(5) . .
O4 Mn3 O3 C75 148.0(8) . .
O2 Mn1 O11 C36 165.1(12) . .
O2 Mn1 O14 Mn2 144.4(2) . .
O2 Mn1 O14 C80 -98.8(6) . .
O2 Mn1 O1 C86 -87.1(15) . .
O2 Mn1 O9 C37 -145.8(7) . .
O1 Mn1 O11 C36 94.8(7) . .
O1 Mn1 O14 Mn2 -130.0(2) . .
O1 Mn1 O14 C80 -13.2(6) . .
O1 Mn1 O2 C83 121.1(11) . .
O1 Mn1 O9 C37 -108(2) . .
O1W Mn1 O11 C36 -175.7(7) . .
O1W Mn1 O14 Mn2 -138(6) . .
O1W Mn1 O14 C80 -22(6) . .
O1W Mn1 O2 C83 31.3(11) . .
O1W Mn1 O1 C86 0.9(15) . .
O1W Mn1 O9 C37 126.3(7) . .
O9 Mn1 O11 C36 -82.2(7) . .
O9 Mn1 O14 Mn2 54.95(18) . .
O9 Mn1 O14 C80 171.7(6) . .
O9 Mn1 O2 C83 -62.7(11) . .
O9 Mn1 O1 C86 -125(2) . .
O9 C37 C38 C39 -174.5(7) . .
O9 C37 C38 C43 4.8(9) . .
C1 C2 C3 C4 -6.3(15) . .
C2 C1 C6 C5 -10.8(19) . .
C2 C1 C79 O8 -5.4(17) . .
C2 C1 C79 O7 172.9(14) . .
C2 C3 C4 C5 -0.7(14) . .
C2 C3 C4 C7 -175.1(8) . .
C3 C4 C5 C6 2.8(16) . .
C3 C4 C7 C8 141(16) . .
C4 C5 C6 C1 2.4(17) . .
C4 C7 C8 C9 39(31) . .
C5 C4 C7 C8 -33(17) . .
C6 C1 C2 C3 12.8(18) . .
C6 C1 C79 O8 168.4(11) . .
C6 C1 C79 O7 -13.3(18) . .
C7 C4 C5 C6 177.6(10) . .
C7 C8 C9 C10 151(19) . .
C7 C8 C9 C14 -30(20) . .
C8 C9 C10 C11 178.4(5) . .
C8 C9 C10 C17 -1.9(8) . .
C8 C9 C14 C13 -179.7(5) . .
C8 C9 C14 C15 -0.6(8) . .
C9 C10 C11 C12 0.2(8) . .
C9 C10 C11 C19 -179.6(5) . .
C10 C9 C14 C13 -0.1(8) . .
C10 C9 C14 C15 179.0(5) . .
C10 C11 C12 C13 2.0(8) . .
C10 C11 C12 C18 179.7(5) . .
C10 C11 C19 C20 151(22) . .
C11 C12 C13 C14 -3.3(8) . .
C11 C12 C13 C28 176.9(5) . .
C11 C19 C20 C21 -42(26) . .
C12 C11 C19 C20 -29(22) . .
C12 C13 C14 C9 2.3(8) . .
C12 C13 C14 C15 -176.8(5) . .
C12 C13 C28 C29 -19(7) . .
C13 C28 C29 C30 -51(13) . .
C14 C9 C10 C11 -1.2(8) . .
C14 C9 C10 C17 178.4(5) . .
C14 C13 C28 C29 161(6) . .
C17 C10 C11 C12 -179.4(5) . .
C17 C10 C11 C19 0.8(8) . .
C18 C12 C13 C14 179.1(5) . .
C18 C12 C13 C28 -0.8(8) . .
C19 C11 C12 C13 -178.2(5) . .
C19 C11 C12 C18 -0.5(8) . .
C19 C20 C21 C22 -19(7) . .
C19 C20 C21 C26 158(7) . .
C20 C21 C22 C23 177.9(6) . .
C20 C21 C26 C25 -178.1(6) . .
C21 C22 C23 C24 -1.3(10) . .
C22 C21 C26 C25 -1.3(10) . .
C22 C23 C24 C25 1.7(9) . .
C22 C23 C24 C27 -178.5(6) . .
C23 C24 C25 C26 -1.9(10) . .
C23 C24 C27 O5 -0.4(8) . .
C23 C24 C27 O6 175.9(6) . .
C24 C25 C26 C21 1.7(11) . .
C25 C24 C27 O5 179.4(6) . .
C25 C24 C27 O6 -4.3(8) . .
C26 C21 C22 C23 1.1(10) . .
C27 C24 C25 C26 178.3(6) . .
C28 C13 C14 C9 -177.8(5) . .
C28 C13 C14 C15 3.1(8) . .
C28 C29 C30 C31 163(9) . .
C28 C29 C30 C35 -15(9) . .
C29 C30 C31 C32 -179.1(6) . .
C29 C30 C35 C34 178.4(6) . .
C30 C31 C32 C33 0.7(11) . .
C31 C30 C35 C34 0.5(10) . .
C31 C32 C33 C34 0.7(10) . .
C31 C32 C33 C36 -178.8(6) . .
C32 C33 C34 C35 -1.4(10) . .
C32 C33 C36 O11 -9.6(9) . .
C32 C33 C36 O12 170.3(6) . .
C33 C34 C35 C30 0.8(10) . .
C34 C33 C36 O11 170.9(6) . .
C34 C33 C36 O12 -9.2(9) . .
C35 C30 C31 C32 -1.2(10) . .
C36 C33 C34 C35 178.1(6) . .
C37 C38 C39 C40 -180.0(7) . .
C37 C38 C43 C42 -180.0(6) . .
C38 C39 C40 C41 -0.6(13) . .
C39 C38 C43 C42 -0.7(11) . .
C39 C40 C41 C42 0.3(12) . .
C39 C40 C41 C44 -175.3(7) . .
C40 C41 C42 C43 -0.2(11) . .
C40 C41 C44 C45 61(7) . .
C41 C42 C43 C38 0.4(11) . .
C41 C44 C45 C46 7(12) . .
C42 C41 C44 C45 -115(7) . .
C43 C38 C39 C40 0.8(12) . .
C44 C41 C42 C43 175.3(6) . .
C44 C45 C46 C47 -131(5) . .
C44 C45 C46 C51 47(5) . .
C45 C46 C47 C48 176.3(5) . .
C45 C46 C47 C53 -2.6(8) . .
C45 C46 C51 C50 -179.3(5) . .
C45 C46 C51 C52 2.1(8) . .
C46 C47 C48 C49 4.2(8) . .
C46 C47 C48 C56 -175.3(5) . .
C47 C46 C51 C50 -0.6(8) . .
C47 C46 C51 C52 -179.2(5) . .
C47 C48 C49 C50 -3.0(8) . .
C47 C48 C49 C55 178.9(5) . .
C47 C48 C56 C57 77(14) . .
C48 C49 C50 C51 -0.1(8) . .
C48 C49 C50 C64 -178.4(5) . .
C48 C56 C57 C58 24(33) . .
C49 C48 C56 C57 -102(14) . .
C49 C50 C51 C46 1.9(8) . .
C49 C50 C51 C52 -179.5(5) . .
C49 C50 C64 C65 -88(12) . .
C50 C64 C65 C66 -15(35) . .
C51 C46 C47 C48 -2.4(8) . .
C51 C46 C47 C53 178.7(5) . .
C51 C50 C64 C65 94(12) . .
C53 C47 C48 C49 -176.9(5) . .
C53 C47 C48 C56 3.5(8) . .
C55 C49 C50 C51 178.0(5) . .
C55 C49 C50 C64 -0.3(8) . .
C56 C48 C49 C50 176.5(5) . .
C56 C48 C49 C55 -1.6(8) . .
C56 C57 C58 C59 -47(22) . .
C56 C57 C58 C63 131(22) . .
C57 C58 C59 C60 -178.3(7) . .
C57 C58 C63 C62 179.2(6) . .
C58 C59 C60 C61 -2.6(11) . .
C59 C58 C63 C62 -2.6(10) . .
C59 C60 C61 C62 0.7(10) . .
C59 C60 C61 C80 -179.7(6) . 1_564
C60 C61 C62 C63 0.2(10) . .
C61 C62 C63 C58 0.9(10) . .
C63 C58 C59 C60 3.5(11) . .
C64 C50 C51 C46 -179.8(5) . .
C64 C50 C51 C52 -1.3(8) . .
C64 C65 C66 C67 -122(25) . .
C64 C65 C66 C71 53(26) . .
C65 C66 C67 C68 175.9(7) . .
C65 C66 C71 C70 -175.2(6) . .
C66 C67 C68 C69 -2.1(13) . .
C67 C66 C71 C70 0.2(11) . .
C67 C68 C69 C70 2.9(12) . .
C67 C68 C69 C72 -172.7(7) . .
C68 C69 C70 C71 -2.2(11) . .
C68 C69 C72 O16 -176.0(6) . .
C68 C69 C72 O15 1.8(9) . .
C69 C70 C71 C66 0.6(11) . .
C70 C69 C72 O16 8.4(9) . .
C70 C69 C72 O15 -173.7(6) . .
C71 C66 C67 C68 0.5(12) . .
C72 C69 C70 C71 173.4(6) . .
C73 N3 C75 O3 -17(2) . .
C74 N3 C75 O3 167.7(12) . .
C76 N4 C78 O4 0.7(19) . .
C77 N4 C78 O4 -179.8(15) . .
C79 C1 C2 C3 -174.1(9) . .
C79 C1 C6 C5 176.1(10) . .
C80 C61 C62 C63 -179.4(6) 1_564 .
C81 N2 C83 O2 164(2) . .
C82 N2 C83 O2 -15(3) . .
C84 N1 C86 O1 30(3) . .
C85 N1 C86 O1 -132(3) . .

loop_
_platon_squeeze_void_nr
_platon_squeeze_void_average_x
_platon_squeeze_void_average_y
_platon_squeeze_void_average_z
_platon_squeeze_void_volume
_platon_squeeze_void_count_electrons
_platon_squeeze_void_content
1 0.007 0.261 0.773 16 1 ' '
2 -0.163 0.479 0.021 1385 366 ' '
3 0.000 0.503 0.496 187 60 ' '
4 -0.007 0.751 0.218 14 2 ' '
